data_2209908
loop_
_publ_author_name
'Zhang, Qian'
'Jiao, Yuan-Hong'

_publ_section_title 1-Amino-2-anilino-4-(4-fluorobenzylidene)-1<i>H</i>-imidazol-5(4<i>H</i>)-one
_journal_coeditor_code JH2025
_journal_issue 8
_journal_name_full 'Acta Crystallographica Section E'
_journal_page_first o3508
_journal_page_last o3509
_journal_paper_doi 10.1107/S1600536806028170
_journal_volume 62
_journal_year 2006
_chemical_formula_iupac 'C16 H13 F N4 O'
_chemical_formula_moiety 'C16 H13 F N4 O'
_chemical_formula_sum 'C16 H13 F N4 O'
_chemical_formula_weight 296.30
_chemical_name_systematic
;
1-Amino-2-anilino-4-(4-fluorobenzylidene)-1H-imidazol-5(4H)-one
;
_space_group_IT_number 14
_symmetry_cell_setting monoclinic
_symmetry_space_group_name_Hall '-P 2yn'
_symmetry_space_group_name_H-M 'P 1 21/n 1'
_atom_sites_solution_hydrogens geom
_atom_sites_solution_primary direct
_atom_sites_solution_secondary difmap
_audit_creation_method SHELXL-97
_cell_angle_alpha 90.00
_cell_angle_beta 100.553(2)
_cell_angle_gamma 90.00
_cell_formula_units_Z 4
_cell_length_a 5.5218(5)
_cell_length_b 25.529(2)
_cell_length_c 10.0165(9)
_cell_measurement_reflns_used 1043
_cell_measurement_temperature 292(2)
_cell_measurement_theta_max 19.77
_cell_measurement_theta_min 2.22
_cell_volume 1388.1(2)
_computing_cell_refinement 'SAINT (Bruker, 2001)'
_computing_data_collection 'SMART (Bruker, 2001)'
_computing_data_reduction SAINT
_computing_molecular_graphics 'PLATON (Spek, 2003)'
_computing_publication_material PLATON
_computing_structure_refinement 'SHELXL97 (Sheldrick, 1997)'
_computing_structure_solution 'SHELXS97 (Sheldrick, 1997)'
_diffrn_ambient_temperature 292(2)
_diffrn_measured_fraction_theta_full 0.989
_diffrn_measured_fraction_theta_max 0.989
_diffrn_measurement_device_type 'Bruker SMART APEX CCD area-detector'
_diffrn_measurement_method '0.3\% wide \w exposures'
_diffrn_radiation_monochromator graphite
_diffrn_radiation_source 'fine focus sealed Siemens Mo tube'
_diffrn_radiation_type 'Mo K\a'
_diffrn_radiation_wavelength 0.71073
_diffrn_reflns_av_R_equivalents 0.0573
_diffrn_reflns_av_sigmaI/netI 0.0716
_diffrn_reflns_limit_h_max 7
_diffrn_reflns_limit_h_min -7
_diffrn_reflns_limit_k_max 32
_diffrn_reflns_limit_k_min -32
_diffrn_reflns_limit_l_max 12
_diffrn_reflns_limit_l_min -12
_diffrn_reflns_number 9440
_diffrn_reflns_theta_full 27.50
_diffrn_reflns_theta_max 27.50
_diffrn_reflns_theta_min 2.22
_exptl_absorpt_coefficient_mu 0.102
_exptl_absorpt_correction_T_max 0.9959
_exptl_absorpt_correction_T_min 0.9799
_exptl_absorpt_correction_type multi-scan
_exptl_absorpt_process_details '(SADABS; Sheldrick, 2001)'
_exptl_crystal_colour purple
_exptl_crystal_density_diffrn 1.418
_exptl_crystal_density_method 'not measured'
_exptl_crystal_description block
_exptl_crystal_F_000 616
_exptl_crystal_size_max 0.20
_exptl_crystal_size_mid 0.10
_exptl_crystal_size_min 0.04
_refine_diff_density_max 0.182
_refine_diff_density_min -0.164
_refine_ls_extinction_method none
_refine_ls_goodness_of_fit_ref 0.979
_refine_ls_hydrogen_treatment mixed
_refine_ls_matrix_type full
_refine_ls_number_parameters 208
_refine_ls_number_reflns 3144
_refine_ls_number_restraints 3
_refine_ls_restrained_S_all 0.979
_refine_ls_R_factor_all 0.1371
_refine_ls_R_factor_gt 0.0648
_refine_ls_shift/su_max 0.000
_refine_ls_shift/su_mean 0.000
_refine_ls_structure_factor_coef Fsqd
_refine_ls_weighting_details 'calc w=1/[\s^2^(Fo^2^)+(0.0624P)^2^] where P=(Fo^2^+2Fc^2^)/3'
_refine_ls_weighting_scheme calc
_refine_ls_wR_factor_gt 0.1330
_refine_ls_wR_factor_ref 0.1552
_reflns_number_gt 1654
_reflns_number_total 3144
_reflns_threshold_expression I>2\s(I)
_cod_data_source_file jh2025.cif
_cod_data_source_block I
_cod_original_sg_symbol_Hall '-P 2yn '
_cod_original_sg_symbol_H-M 'P 21/n'
_cod_database_code 2209908
_cod_database_fobs_code 2209908

loop_
_symmetry_equiv_pos_as_xyz
'x, y, z'
'-x+1/2, y+1/2, -z+1/2'
'-x, -y, -z'
'x-1/2, -y-1/2, z-1/2'

loop_
_atom_site_type_symbol
_atom_site_label
_atom_site_fract_x
_atom_site_fract_y
_atom_site_fract_z
_atom_site_U_iso_or_equiv
_atom_site_adp_type
_atom_site_calc_flag
_atom_site_refinement_flags
_atom_site_occupancy
F F1 1.2619(4) 0.13667(8) 0.41060(18) 0.0946(7) Uani d . 1
N N1 0.6579(4) 0.10980(7) 0.93251(19) 0.0436(5) Uani d . 1
N N2 0.3369(4) 0.07286(8) 1.00969(19) 0.0432(5) Uani d . 1
N N3 0.1808(4) 0.06508(9) 1.1031(2) 0.0557(6) Uani d D 1
H H3B 0.188(5) 0.0330(5) 1.130(3) 0.067 Uiso d D 1
H H3C 0.042(3) 0.0773(10) 1.060(2) 0.067 Uiso d D 1
N N4 0.5474(4) 0.14011(8) 1.1389(2) 0.0500(6) Uani d D 1
H H4A 0.440(4) 0.1317(9) 1.188(2) 0.060 Uiso d D 1
O O1 0.2240(3) 0.00634(7) 0.85508(18) 0.0595(5) Uani d . 1
C C1 1.1013(6) 0.11741(13) 0.4866(3) 0.0661(8) Uani d . 1
C C2 1.0942(6) 0.14078(11) 0.6088(3) 0.0648(8) Uani d . 1
H H2 1.1950 0.1693 0.6379 0.078 Uiso calc R 1
C C3 0.9573(6) 0.07594(13) 0.4396(3) 0.0747(9) Uani d . 1
H H3 0.9641 0.0608 0.3559 0.090 Uiso calc R 1
C C4 0.9359(5) 0.12149(10) 0.6877(3) 0.0546(7) Uani d . 1
H H4 0.9297 0.1372 0.7707 0.065 Uiso calc R 1
C C5 0.8019(6) 0.05718(12) 0.5199(3) 0.0699(9) Uani d . 1
H H5 0.7029 0.0286 0.4892 0.084 Uiso calc R 1
C C6 0.7843(5) 0.07878(10) 0.6457(2) 0.0476(7) Uani d . 1
C C7 0.6114(5) 0.05653(10) 0.7230(3) 0.0502(7) Uani d . 1
H H7 0.5233 0.0280 0.6816 0.060 Uiso calc R 1
C C8 0.5560(5) 0.06966(9) 0.8432(2) 0.0432(6) Uani d . 1
C C9 0.3517(5) 0.04387(10) 0.8953(2) 0.0442(6) Uani d . 1
C C10 0.5261(4) 0.10981(9) 1.0283(2) 0.0409(6) Uani d . 1
C C12 0.7171(5) 0.18114(9) 1.1814(2) 0.0434(6) Uani d . 1
C C13 0.6968(5) 0.20703(11) 1.2995(3) 0.0636(8) Uani d . 1
H H13 0.5756 0.1973 1.3481 0.076 Uiso calc R 1
C C14 0.8567(6) 0.24734(11) 1.3454(3) 0.0734(10) Uani d . 1
H H14 0.8432 0.2646 1.4255 0.088 Uiso calc R 1
C C15 1.0335(6) 0.26212(10) 1.2753(3) 0.0617(8) Uani d . 1
H H15 1.1407 0.2893 1.3070 0.074 Uiso calc R 1
C C16 1.0526(5) 0.23682(10) 1.1582(3) 0.0578(8) Uani d . 1
H H16 1.1730 0.2471 1.1098 0.069 Uiso calc R 1
C C17 0.8967(5) 0.19620(10) 1.1102(3) 0.0521(7) Uani d . 1
H H17 0.9124 0.1791 1.0303 0.063 Uiso calc R 1

loop_
_atom_site_aniso_label
_atom_site_aniso_U_11
_atom_site_aniso_U_22
_atom_site_aniso_U_33
_atom_site_aniso_U_12
_atom_site_aniso_U_13
_atom_site_aniso_U_23
F1 0.0894(14) 0.1175(16) 0.0899(13) -0.0152(12) 0.0508(12) 0.0116(12)
N1 0.0437(13) 0.0467(12) 0.0418(11) -0.0060(10) 0.0119(10) -0.0050(10)
N2 0.0368(12) 0.0494(12) 0.0455(12) -0.0067(10) 0.0133(10) -0.0022(10)
N3 0.0529(15) 0.0596(15) 0.0596(15) -0.0051(13) 0.0235(12) 0.0024(12)
N4 0.0458(14) 0.0585(13) 0.0505(14) -0.0137(11) 0.0217(11) -0.0101(11)
O1 0.0593(13) 0.0538(11) 0.0671(12) -0.0185(10) 0.0158(10) -0.0065(10)
C1 0.066(2) 0.078(2) 0.061(2) 0.0025(17) 0.0291(17) 0.0148(17)
C2 0.062(2) 0.0617(18) 0.072(2) -0.0118(15) 0.0160(17) 0.0004(16)
C3 0.096(3) 0.079(2) 0.0567(18) -0.010(2) 0.0357(18) -0.0069(17)
C4 0.0605(19) 0.0504(16) 0.0560(17) -0.0014(14) 0.0191(15) -0.0014(13)
C5 0.090(2) 0.071(2) 0.0544(18) -0.0239(17) 0.0274(17) -0.0166(15)
C6 0.0512(17) 0.0496(15) 0.0430(15) -0.0018(13) 0.0111(12) -0.0015(12)
C7 0.0549(18) 0.0470(15) 0.0493(16) -0.0069(13) 0.0113(13) -0.0029(12)
C8 0.0422(15) 0.0450(14) 0.0421(14) -0.0026(12) 0.0074(12) -0.0012(12)
C9 0.0412(16) 0.0446(14) 0.0462(15) 0.0000(12) 0.0062(12) 0.0023(12)
C10 0.0378(15) 0.0399(13) 0.0444(15) -0.0013(11) 0.0058(12) 0.0031(12)
C12 0.0411(15) 0.0494(14) 0.0408(14) -0.0013(12) 0.0104(12) -0.0009(11)
C13 0.067(2) 0.0765(19) 0.0550(18) -0.0241(16) 0.0329(15) -0.0146(15)
C14 0.092(2) 0.079(2) 0.0561(18) -0.0317(19) 0.0318(18) -0.0243(16)
C15 0.067(2) 0.0640(18) 0.0560(18) -0.0216(15) 0.0164(15) -0.0120(14)
C16 0.0576(19) 0.0670(18) 0.0532(17) -0.0169(15) 0.0216(14) -0.0052(14)
C17 0.0569(18) 0.0569(16) 0.0458(15) -0.0080(14) 0.0183(13) -0.0083(13)

loop_
_atom_type_symbol
_atom_type_description
_atom_type_scat_dispersion_real
_atom_type_scat_dispersion_imag
_atom_type_scat_source
C C 0.0033 0.0016 'International Tables Vol C Tables 4.2.6.8 and 6.1.1.4'
H H 0.0000 0.0000 'International Tables Vol C Tables 4.2.6.8 and 6.1.1.4'
N N 0.0061 0.0033 'International Tables Vol C Tables 4.2.6.8 and 6.1.1.4'
O O 0.0106 0.0060 'International Tables Vol C Tables 4.2.6.8 and 6.1.1.4'
F F 0.0171 0.0103 'International Tables Vol C Tables 4.2.6.8 and 6.1.1.4'

loop_
_geom_angle_atom_site_label_1
_geom_angle_atom_site_label_2
_geom_angle_atom_site_label_3
_geom_angle
C10 N1 C8 104.8(2)
C9 N2 C10 108.49(19)
C9 N2 N3 128.1(2)
C10 N2 N3 123.1(2)
N2 N3 H3B 110.2(19)
N2 N3 H3C 102.1(19)
H3B N3 H3C 119(3)
C10 N4 C12 128.9(2)
C10 N4 H4A 111.1(17)
C12 N4 H4A 120.0(17)
C3 C1 F1 119.2(3)
C3 C1 C2 122.7(3)
F1 C1 C2 118.1(3)
C1 C2 C4 118.9(3)
C1 C2 H2 120.5
C4 C2 H2 120.5
C1 C3 C5 117.4(3)
C1 C3 H3 121.3
C5 C3 H3 121.3
C2 C4 C6 121.2(3)
C2 C4 H4 119.4
C6 C4 H4 119.4
C3 C5 C6 123.3(3)
C3 C5 H5 118.4
C6 C5 H5 118.4
C4 C6 C5 116.4(2)
C4 C6 C7 124.3(2)
C5 C6 C7 119.3(2)
C8 C7 C6 131.6(2)
C8 C7 H7 114.2
C6 C7 H7 114.2
C7 C8 N1 128.6(2)
C7 C8 C9 121.3(2)
N1 C8 C9 110.0(2)
O1 C9 N2 125.5(2)
O1 C9 C8 131.9(2)
N2 C9 C8 102.7(2)
N1 C10 N4 129.2(2)
N1 C10 N2 114.0(2)
N4 C10 N2 116.9(2)
C13 C12 C17 119.4(2)
C13 C12 N4 117.3(2)
C17 C12 N4 123.3(2)
C12 C13 C14 119.8(2)
C12 C13 H13 120.1
C14 C13 H13 120.1
C15 C14 C13 120.8(3)
C15 C14 H14 119.6
C13 C14 H14 119.6
C14 C15 C16 119.4(3)
C14 C15 H15 120.3
C16 C15 H15 120.3
C15 C16 C17 121.1(3)
C15 C16 H16 119.4
C17 C16 H16 119.4
C16 C17 C12 119.5(2)
C16 C17 H17 120.2
C12 C17 H17 120.2

loop_
_geom_bond_atom_site_label_1
_geom_bond_atom_site_label_2
_geom_bond_distance
F1 C1 1.362(3)
N1 C10 1.306(3)
N1 C8 1.408(3)
N2 C9 1.379(3)
N2 C10 1.394(3)
N2 N3 1.397(3)
N3 H3B 0.862(10)
N3 H3C 0.866(10)
N4 C10 1.339(3)
N4 C12 1.418(3)
N4 H4A 0.862(10)
O1 C9 1.214(3)
C1 C3 1.356(4)
C1 C2 1.369(4)
C2 C4 1.373(4)
C2 H2 0.9300
C3 C5 1.366(4)
C3 H3 0.9300
C4 C6 1.392(3)
C4 H4 0.9300
C5 C6 1.395(3)
C5 H5 0.9300
C6 C7 1.451(3)
C7 C8 1.339(3)
C7 H7 0.9300
C8 C9 1.481(3)
C12 C13 1.377(3)
C12 C17 1.378(3)
C13 C14 1.379(4)
C13 H13 0.9300
C14 C15 1.357(4)
C14 H14 0.9300
C15 C16 1.359(3)
C15 H15 0.9300
C16 C17 1.377(3)
C16 H16 0.9300
C17 H17 0.9300

loop_
_geom_hbond_atom_site_label_D
_geom_hbond_atom_site_label_H
_geom_hbond_atom_site_label_A
_geom_hbond_site_symmetry_A
_geom_hbond_distance_DH
_geom_hbond_distance_HA
_geom_hbond_distance_DA
_geom_hbond_angle_DHA
_geom_hbond_publ_flag
C13 H13 F1 1_456 0.93 2.49 3.348(3) 153.9 yes
N3 H3B O1 3_557 0.862(10) 2.52(3) 2.973(3) 114(2) yes
N3 H3C N1 1_455 0.866(10) 2.413(11) 3.279(3) 178(3) yes
N4 H4A N3 . 0.862(10) 2.28(2) 2.762(3) 115(2) yes

loop_
_geom_torsion_atom_site_label_1
_geom_torsion_atom_site_label_2
_geom_torsion_atom_site_label_3
_geom_torsion_atom_site_label_4
_geom_torsion
_geom_torsion_publ_flag
C3 C1 C2 C4 0.3(5) ?
F1 C1 C2 C4 -179.2(3) ?
F1 C1 C3 C5 178.9(3) ?
C2 C1 C3 C5 -0.6(5) ?
C1 C2 C4 C6 0.2(4) ?
C1 C3 C5 C6 0.4(5) ?
C2 C4 C6 C5 -0.3(4) ?
C2 C4 C6 C7 -179.5(2) ?
C3 C5 C6 C4 0.0(5) ?
C3 C5 C6 C7 179.3(3) ?
C4 C6 C7 C8 0.1(5) ?
C5 C6 C7 C8 -179.1(3) ?
C6 C7 C8 N1 -1.3(5) yes
C6 C7 C8 C9 173.7(3) ?
C10 N1 C8 C7 174.0(3) ?
C10 N1 C8 C9 -1.5(3) ?
C10 N2 C9 O1 175.2(2) ?
N3 N2 C9 O1 1.5(4) ?
C10 N2 C9 C8 -3.8(2) ?
N3 N2 C9 C8 -177.5(2) ?
C7 C8 C9 O1 8.6(4) ?
N1 C8 C9 O1 -175.6(3) ?
C7 C8 C9 N2 -172.5(2) ?
N1 C8 C9 N2 3.3(3) ?
C8 N1 C10 N4 179.3(2) ?
C8 N1 C10 N2 -1.1(3) ?
C12 N4 C10 N1 1.1(4) yes
C12 N4 C10 N2 -178.5(2) ?
C9 N2 C10 N1 3.4(3) ?
N3 N2 C10 N1 177.4(2) ?
C9 N2 C10 N4 -177.0(2) ?
N3 N2 C10 N4 -2.9(3) ?
C10 N4 C12 C13 178.9(3) ?
C10 N4 C12 C17 -0.5(4) ?
C17 C12 C13 C14 -0.4(4) ?
N4 C12 C13 C14 -179.9(3) ?
C12 C13 C14 C15 0.4(5) ?
C13 C14 C15 C16 0.0(5) ?
C14 C15 C16 C17 -0.5(5) ?
C15 C16 C17 C12 0.4(4) ?
C13 C12 C17 C16 0.0(4) ?
N4 C12 C17 C16 179.4(2) ?

loop_
_cod_related_entry_id
_cod_related_entry_database
_cod_related_entry_code
1 ChemSpider 21178968
